data_2008879
loop_
_publ_author_name
'Hubin, Timothy J.'
'Alcock, Nathaniel W.'
'Busch, Daryle H.'

_publ_section_title
;
 The square-pyramidal Pd^II^ complex of a cross-bridged
 tetraazamacrocycle
;
_journal_issue 9
_journal_name_full 'Acta Crystallographica Section C'
_journal_page_first 1404
_journal_page_last 1406
_journal_paper_doi 10.1107/S0108270199007817
_journal_volume 55
_journal_year 1999
_chemical_formula_iupac '[PdCl(C14 H30 N4 )]Cl , 2H2 0'
_chemical_formula_moiety '[PdCl(C14 H30 N4 )]Cl , 2H2 0'
_chemical_formula_sum 'C14 H34 Cl2 N4 O2 Pd'
_chemical_formula_weight 467.75
_chemical_name_systematic
;
 ?
;
_space_group_IT_number 15
_symmetry_cell_setting monoclinic
_symmetry_space_group_name_Hall '-C 2yc'
_symmetry_space_group_name_H-M 'C 1 2/c 1'
_audit_creation_method SHELXL
_cell_angle_alpha 90.00
_cell_angle_beta 102.3920(10)
_cell_angle_gamma 90.00
_cell_formula_units_Z 8
_cell_length_a 29.7207(13)
_cell_length_b 7.7934(3)
_cell_length_c 17.2154(7)
_cell_measurement_reflns_used 5706
_cell_measurement_temperature 188(2)
_cell_measurement_theta_max 20
_cell_measurement_theta_min 3
_cell_volume 3894.6(3)
_computing_cell_refinement 'SAINT (Siemens, 1995)'
_computing_data_collection 'SMART (Siemens, 1994)'
_computing_data_reduction SAINT
_computing_molecular_graphics SHELXTL
_computing_publication_material SHELXTL
_computing_structure_refinement SHELXTL
_computing_structure_solution 'SHELXTL (Sheldrick, 1997)'
_diffrn_ambient_temperature 188(2)
_diffrn_detector_area_resol_mean 8.192
_diffrn_measurement_device_type ' Siemens SMART diffractometer with Cryostream cooler (Cosier & Glazer, 1986)'
_diffrn_measurement_method '\w scans'
_diffrn_radiation_monochromator graphite
_diffrn_radiation_source 'normal-focus sealed tube'
_diffrn_radiation_type MoK\a
_diffrn_radiation_wavelength 0.71073
_diffrn_reflns_av_R_equivalents 0.0438
_diffrn_reflns_av_sigmaI/netI 0.0693
_diffrn_reflns_limit_h_max 38
_diffrn_reflns_limit_h_min -36
_diffrn_reflns_limit_k_max 10
_diffrn_reflns_limit_k_min -10
_diffrn_reflns_limit_l_max 22
_diffrn_reflns_limit_l_min -17
_diffrn_reflns_number 11454
_diffrn_reflns_theta_max 28.58
_diffrn_reflns_theta_min 2.42
_exptl_absorpt_coefficient_mu 1.248
_exptl_absorpt_correction_T_max 0.81
_exptl_absorpt_correction_T_min 0.67
_exptl_absorpt_correction_type multi-scan
_exptl_absorpt_process_details '(SADABS; Sheldrick, 1996)'
_exptl_crystal_colour dark_blue
_exptl_crystal_density_diffrn 1.593
_exptl_crystal_description blocks
_exptl_crystal_F_000 2000
_exptl_crystal_size_max 0.4
_exptl_crystal_size_mid 0.2
_exptl_crystal_size_min 0.15
_refine_diff_density_max 0.902
_refine_diff_density_min -1.159
_refine_ls_extinction_method none
_refine_ls_goodness_of_fit_all 0.945
_refine_ls_goodness_of_fit_ref 1.058
_refine_ls_hydrogen_treatment constr
_refine_ls_matrix_type full
_refine_ls_number_parameters 209
_refine_ls_number_reflns 4583
_refine_ls_number_restraints 0
_refine_ls_restrained_S_all 0.945
_refine_ls_restrained_S_obs 1.058
_refine_ls_R_factor_all 0.0660
_refine_ls_R_factor_gt 0.0382
_refine_ls_shift/su_max 0.027
_refine_ls_shift/su_mean 0.002
_refine_ls_structure_factor_coef Fsqd
_refine_ls_weighting_details 'w = 1/[\s^2^(Fo^2^)+(0.0420P)^2^] where P=(Fo^2^+2Fc^2^)/3'
_refine_ls_weighting_scheme calc
_refine_ls_wR_factor_all 0.0888
_refine_ls_wR_factor_ref 0.0819
_reflns_number_gt 3177
_reflns_number_total 4583
_reflns_observed_criterion I>2\s(I)
_cod_data_source_file cf1310.cif
_cod_data_source_block timpd4
_cod_depositor_comments
;
 Marking attached hydrogen atoms.

 Antanas Vaitkus,
 2017-08-07


The following automatic conversions were performed:
'_symmetry_cell_setting' value 'Monoclinic' changed to 'monoclinic'
according to '/home/saulius/struct/CIF-dictionaries/cif_core.dic'
dictionary named 'cif_core.dic' version 2.4.1 from
2010-06-29.

'_geom_bond_publ_flag' value 'Y' changed to 'y' according to
'/home/saulius/struct/CIF-dictionaries/cif_core.dic' dictionary named
'cif_core.dic' version 2.4.1 from 2010-06-29 (5 times).

Automatic conversion script
Id: cif_fix_enum 1527 2010-12-29 10:47:43Z saulius 

The following automatic conversions were performed:

'_symmetry_cell_setting' value 'Monoclinic' changed to 'monoclinic'
according to /home/saulius/struct/CIF-dictionaries/cif_core.dic
dictionary named 'cif_core.dic' version 2.4.1 from
2010-06-29.

'_geom_bond_publ_flag' value 'Y' changed to 'y'
according to /home/saulius/struct/CIF-dictionaries/cif_core.dic
dictionary named 'cif_core.dic' version 2.4.1 from 2010-06-29 (5
times).

'_geom_angle_publ_flag' value 'Y' changed to 'y' according
to /home/saulius/struct/CIF-dictionaries/cif_core.dic dictionary
named 'cif_core.dic' version 2.4.1 from 2010-06-29 (10 times).

Automatic conversion script
Id: cif_fix_values 1715 2011-07-08 13:25:40Z adriana 

The following automatic conversions were performed:

'_refine_ls_weighting_scheme' value 'calc w =
1/[\s^2^(Fo^2^)+(0.0420P)^2^] where P=(Fo^2^+2Fc^2^)/3' was changed
to 'calc'. New tag '_refine_ls_weighting_details' was created. The
value of the new tag was set to 'w = 1/[\s^2^(Fo^2^)+(0.0420P)^2^]
where P=(Fo^2^+2Fc^2^)/3'.

Automatic conversion script
Id: cif_fix_values 3143 2015-03-26 13:38:13Z robertas 
;
_cod_original_sg_symbol_H-M 'C 2/c'
_cod_database_code 2008879
_cod_database_fobs_code 2008879

loop_
_symmetry_equiv_pos_as_xyz
'x, y, z'
'-x, y, -z+1/2'
'x+1/2, y+1/2, z'
'-x+1/2, y+1/2, -z+1/2'
'-x, -y, -z'
'x, -y, z-1/2'
'-x+1/2, -y+1/2, -z'
'x+1/2, -y+1/2, z-1/2'

loop_
_atom_site_aniso_label
_atom_site_aniso_U_11
_atom_site_aniso_U_22
_atom_site_aniso_U_33
_atom_site_aniso_U_12
_atom_site_aniso_U_13
_atom_site_aniso_U_23
Pd1 0.02498(15) 0.02200(15) 0.01711(14) -0.00016(12) 0.00146(10) -0.00108(12)
Cl1 0.0344(6) 0.0434(6) 0.0474(6) -0.0109(5) 0.0078(5) -0.0053(5)
Cl2 0.0486(7) 0.0306(5) 0.0447(6) -0.0044(4) 0.0179(5) 0.0026(4)
O3 0.044(2) 0.0269(19) 0.037(2) 0.000 0.0065(18) 0.000
O4 0.061(3) 0.031(2) 0.070(3) 0.000 0.022(2) 0.000
O5 0.052(2) 0.065(2) 0.0301(17) 0.0093(16) -0.0022(14) 0.0059(15)
N1 0.0237(17) 0.0288(16) 0.0212(16) 0.0041(13) -0.0002(12) -0.0040(13)
C2 0.037(2) 0.039(2) 0.032(2) -0.0031(18) 0.0172(18) -0.0073(18)
C3 0.042(3) 0.036(2) 0.020(2) -0.0029(19) 0.0089(17) -0.0003(17)
N4 0.0331(19) 0.0266(16) 0.0169(16) 0.0019(13) -0.0013(13) -0.0010(12)
C5 0.039(2) 0.036(2) 0.029(2) 0.0020(19) -0.0078(17) 0.0068(18)
C6 0.038(2) 0.029(2) 0.036(2) 0.0073(17) -0.0051(18) 0.0069(18)
C7 0.036(2) 0.026(2) 0.045(3) 0.0083(17) 0.0059(19) -0.0025(18)
N8 0.0326(19) 0.0216(15) 0.0238(16) 0.0010(13) 0.0075(13) 0.0014(13)
C9 0.057(3) 0.028(2) 0.032(2) 0.0064(19) 0.020(2) -0.0041(17)
C10 0.059(3) 0.032(2) 0.018(2) 0.001(2) 0.0101(19) -0.0054(16)
N11 0.044(2) 0.0241(16) 0.0179(16) 0.0017(14) 0.0063(14) 0.0019(12)
C12 0.064(3) 0.033(2) 0.023(2) 0.016(2) -0.002(2) 0.0036(18)
C13 0.054(3) 0.044(3) 0.033(3) 0.020(2) -0.012(2) -0.003(2)
C14 0.038(3) 0.038(2) 0.039(3) 0.0116(19) -0.0052(19) -0.0073(19)
C15 0.031(2) 0.031(2) 0.031(2) -0.0083(17) 0.0024(17) -0.0081(17)
C16 0.042(2) 0.0210(18) 0.023(2) -0.0052(16) 0.0004(16) -0.0029(15)
C17 0.053(3) 0.034(2) 0.021(2) 0.0010(19) -0.0013(18) -0.0084(17)
C18 0.074(4) 0.037(2) 0.039(3) -0.007(2) 0.022(2) 0.006(2)

loop_
_atom_site_label
_atom_site_fract_x
_atom_site_fract_y
_atom_site_fract_z
_atom_site_U_iso_or_equiv
_atom_site_thermal_displace_type
_atom_site_calc_flag
_atom_site_refinement_flags
_atom_site_occupancy
_atom_site_disorder_group
_atom_site_type_symbol
_atom_site_attached_hydrogens
Pd1 0.149785(9) 0.76690(3) 0.074625(15) 0.02182(9) Uani d . 1 . Pd 0
Cl1 0.22391(4) 0.88515(13) 0.10093(6) 0.0419(3) Uani d . 1 . Cl 0
Cl2 0.07181(4) 0.17421(12) 0.19694(6) 0.0401(3) Uani d . 1 . Cl 0
O3 0.0000 0.9380(4) 0.2500 0.0363(9) Uani d S 1 . O 2
O4 0.0000 0.4105(5) 0.2500 0.0530(12) Uani d S 1 . O 2
O5 0.04677(10) 0.6742(4) 0.34822(16) 0.0507(8) Uani d . 1 . O 2
N1 0.08064(10) 0.6920(4) 0.06635(17) 0.0253(7) Uani d . 1 . N 0
C2 0.07598(14) 0.7027(5) 0.1516(2) 0.0344(9) Uani d . 1 . C 0
H2A 0.0756 0.8244 0.1679 0.041 Uiso calc R 1 . H 0
H2B 0.0466 0.6491 0.1572 0.041 Uiso calc R 1 . H 0
C3 0.11567(13) 0.6118(5) 0.2039(2) 0.0326(9) Uani d . 1 . C 0
H3A 0.1134 0.6220 0.2603 0.039 Uiso calc R 1 . H 0
H3B 0.1150 0.4884 0.1899 0.039 Uiso calc R 1 . H 0
N4 0.15940(11) 0.6903(4) 0.19263(17) 0.0265(7) Uani d . 1 . N 0
C5 0.19811(14) 0.5646(5) 0.2152(2) 0.0371(10) Uani d . 1 . C 0
H5A 0.2033 0.5456 0.2733 0.045 Uiso calc R 1 . H 0
H5B 0.2263 0.6190 0.2046 0.045 Uiso calc R 1 . H 0
C6 0.19290(14) 0.3896(5) 0.1748(2) 0.0361(10) Uani d . 1 . C 0
H6A 0.2178 0.3147 0.2040 0.043 Uiso calc R 1 . H 0
H6B 0.1633 0.3397 0.1814 0.043 Uiso calc R 1 . H 0
C7 0.19395(14) 0.3808(5) 0.0871(2) 0.0364(10) Uani d . 1 . C 0
H7A 0.2227 0.4353 0.0790 0.044 Uiso calc R 1 . H 0
H7B 0.1947 0.2588 0.0713 0.044 Uiso calc R 1 . H 0
N8 0.15439(10) 0.4652(4) 0.03486(17) 0.0258(7) Uani d . 1 . N 0
C9 0.16265(15) 0.4978(5) -0.0449(2) 0.0376(10) Uani d . 1 . C 0
H9A 0.1582 0.3899 -0.0760 0.045 Uiso calc R 1 . H 0
H9B 0.1950 0.5349 -0.0403 0.045 Uiso calc R 1 . H 0
C10 0.13058(15) 0.6347(5) -0.0890(2) 0.0361(10) Uani d . 1 . C 0
H10A 0.1358 0.6457 -0.1436 0.043 Uiso calc R 1 . H 0
H10B 0.0983 0.5979 -0.0930 0.043 Uiso calc R 1 . H 0
N11 0.13749(11) 0.8070(4) -0.04880(17) 0.0288(7) Uani d . 1 . N 0
C12 0.09649(15) 0.9184(5) -0.0771(2) 0.0417(11) Uani d . 1 . C 0
H12A 0.0934 0.9384 -0.1348 0.050 Uiso calc R 1 . H 0
H12B 0.1024 1.0310 -0.0502 0.050 Uiso calc R 1 . H 0
C13 0.05087(16) 0.8498(6) -0.0637(2) 0.0468(12) Uani d . 1 . C 0
H13A 0.0445 0.7395 -0.0924 0.056 Uiso calc R 1 . H 0
H13B 0.0263 0.9310 -0.0881 0.056 Uiso calc R 1 . H 0
C14 0.04746(15) 0.8209(5) 0.0222(2) 0.0406(10) Uani d . 1 . C 0
H14A 0.0526 0.9318 0.0508 0.049 Uiso calc R 1 . H 0
H14B 0.0158 0.7830 0.0229 0.049 Uiso calc R 1 . H 0
C15 0.06985(13) 0.5147(4) 0.0338(2) 0.0316(9) Uani d . 1 . C 0
H15A 0.0533 0.5262 -0.0223 0.038 Uiso calc R 1 . H 0
H15B 0.0482 0.4618 0.0632 0.038 Uiso calc R 1 . H 0
C16 0.10970(13) 0.3886(4) 0.0361(2) 0.0296(9) Uani d . 1 . C 0
H16A 0.1130 0.3181 0.0849 0.036 Uiso calc R 1 . H 0
H16B 0.1013 0.3103 -0.0100 0.036 Uiso calc R 1 . H 0
C17 0.17008(15) 0.8418(5) 0.2463(2) 0.0373(10) Uani d . 1 . C 0
H17A 0.1746 0.8042 0.3018 0.056 Uiso calc R 1 . H 0
H17B 0.1444 0.9233 0.2346 0.056 Uiso calc R 1 . H 0
H17C 0.1982 0.8974 0.2378 0.056 Uiso calc R 1 . H 0
C18 0.17671(16) 0.8951(5) -0.0750(3) 0.0486(12) Uani d . 1 . C 0
H18A 0.1691 0.9096 -0.1329 0.073 Uiso calc R 1 . H 0
H18B 0.2047 0.8254 -0.0597 0.073 Uiso calc R 1 . H 0
H18C 0.1819 1.0079 -0.0494 0.073 Uiso calc R 1 . H 0

loop_
_atom_type_symbol
_atom_type_description
_atom_type_scat_dispersion_real
_atom_type_scat_dispersion_imag
_atom_type_scat_source
C C 0.0033 0.0016 'International Tables Vol C Tables 4.2.6.8 and 6.1.1.4'
H H 0.0000 0.0000 'International Tables Vol C Tables 4.2.6.8 and 6.1.1.4'
N N 0.0061 0.0033 'International Tables Vol C Tables 4.2.6.8 and 6.1.1.4'
O O 0.0106 0.0060 'International Tables Vol C Tables 4.2.6.8 and 6.1.1.4'
Cl Cl 0.1484 0.1585 'International Tables Vol C Tables 4.2.6.8 and 6.1.1.4'
Pd Pd -0.9988 1.0072 'International Tables Vol C Tables 4.2.6.8 and 6.1.1.4'

loop_
_geom_angle_atom_site_label_1
_geom_angle_atom_site_label_2
_geom_angle_atom_site_label_3
_geom_angle
_geom_angle_publ_flag
N4 Pd1 N11 171.65(11) y
N4 Pd1 N1 85.07(11) y
N11 Pd1 N1 91.00(12) y
N4 Pd1 Cl1 89.87(9) y
N11 Pd1 Cl1 95.12(9) y
N1 Pd1 Cl1 169.68(8) y
N4 Pd1 N8 89.61(10) y
N11 Pd1 N8 82.45(10) y
N1 Pd1 N8 80.12(10) y
Cl1 Pd1 N8 108.89(7) y
C14 N1 C15 111.4(3) ?
C14 N1 C2 105.6(3) ?
C15 N1 C2 111.0(3) ?
C14 N1 Pd1 112.0(2) ?
C15 N1 Pd1 114.0(2) ?
C2 N1 Pd1 102.2(2) ?
C3 C2 N1 109.5(3) ?
N4 C3 C2 108.9(3) ?
C3 N4 C17 108.7(3) ?
C3 N4 C5 110.0(3) ?
C17 N4 C5 107.9(3) ?
C3 N4 Pd1 107.8(2) ?
C17 N4 Pd1 110.2(2) ?
C5 N4 Pd1 112.3(2) ?
N4 C5 C6 118.0(3) ?
C7 C6 C5 118.2(3) ?
N8 C7 C6 113.7(3) ?
C16 N8 C9 114.8(3) ?
C16 N8 C7 114.7(3) ?
C9 N8 C7 112.1(3) ?
C16 N8 Pd1 106.32(19) ?
C9 N8 Pd1 97.20(19) ?
C7 N8 Pd1 110.0(2) ?
N8 C9 C10 112.0(3) ?
N11 C10 C9 112.8(3) ?
C12 N11 C18 105.5(3) ?
C12 N11 C10 110.4(3) ?
C18 N11 C10 108.0(3) ?
C12 N11 Pd1 111.7(2) ?
C18 N11 Pd1 113.2(3) ?
C10 N11 Pd1 108.0(2) ?
N11 C12 C13 116.0(3) ?
C12 C13 C14 116.6(4) ?
N1 C14 C13 114.8(3) ?
N1 C15 C16 118.6(3) ?
N8 C16 C15 116.0(3) ?

loop_
_geom_bond_atom_site_label_1
_geom_bond_atom_site_label_2
_geom_bond_site_symmetry_2
_geom_bond_distance
_geom_bond_publ_flag
Pd1 N4 . 2.078(3) y
Pd1 N11 . 2.101(3) y
Pd1 N1 . 2.112(3) y
Pd1 Cl1 . 2.3407(10) y
Pd1 N8 . 2.461(3) y
N1 C14 . 1.496(5) ?
N1 C15 . 1.499(4) ?
N1 C2 . 1.506(4) ?
C2 C3 . 1.500(5) ?
C3 N4 . 1.487(5) ?
N4 C17 . 1.491(5) ?
N4 C5 . 1.497(5) ?
C5 C6 . 1.524(5) ?
C6 C7 . 1.519(5) ?
C7 N8 . 1.473(5) ?
N8 C16 . 1.460(4) ?
N8 C9 . 1.468(4) ?
C9 C10 . 1.521(5) ?
C10 N11 . 1.504(5) ?
N11 C12 . 1.491(5) ?
N11 C18 . 1.503(5) ?
C12 C13 . 1.521(6) ?
C13 C14 . 1.521(5) ?
C15 C16 . 1.533(5) ?
